data_4108837
loop_
_publ_author_name
'Pierre Dechambenoit'
'Sylvie Ferlay'
'Nathalie Kyritsakas'
'Mir Wais Hosseini'

_publ_section_title
;
 Molecular Tectonics: Control of Reversible Water Release in Porous
 Charge-Assisted H-Bonded Networks
;
_journal_name_full 'Journal of the American Chemical Society'
_journal_page_first 17106
_journal_page_last 17113
_journal_paper_doi 10.1021/ja806916t
_journal_volume 130
_journal_year 2008
_chemical_formula_moiety '1.5(C14 H20 N4 O2), C6 Fe N6'
_chemical_formula_sum 'C27 H30 Fe N12 O3'
_chemical_formula_weight 626.48
_chemical_name_systematic
;
 ?
;
_space_group_IT_number 14
_symmetry_cell_setting monoclinic
_symmetry_space_group_name_Hall '-P 2yn'
_symmetry_space_group_name_H-M 'P 1 21/n 1'
_atom_sites_solution_hydrogens geom
_atom_sites_solution_primary direct
_atom_sites_solution_secondary difmap
_audit_creation_method SHELXL-97
_cell_angle_alpha 90.00
_cell_angle_beta 93.837(7)
_cell_angle_gamma 90.00
_cell_formula_units_Z 4
_cell_length_a 7.2655(10)
_cell_length_b 19.6845(18)
_cell_length_c 20.427(3)
_cell_measurement_reflns_used 364
_cell_measurement_temperature 173(2)
_cell_measurement_theta_max 21.96
_cell_measurement_theta_min 2.99
_cell_volume 2914.9(6)
_computing_cell_refinement 'Bruker SMART'
_computing_data_collection 'Bruker SMART'
_computing_data_reduction 'Bruker SAINT'
_computing_molecular_graphics 'Bruker SHELXTL'
_computing_publication_material 'Bruker SHELXTL'
_computing_structure_refinement 'SHELXL-97 (Sheldrick, 1997)'
_computing_structure_solution 'SHELXS-97 (Sheldrick, 1990)'
_diffrn_ambient_temperature 173(2)
_diffrn_measured_fraction_theta_full 0.997
_diffrn_measured_fraction_theta_max 0.997
_diffrn_measurement_device_type 'CCD area detector'
_diffrn_measurement_method 'phi and omega scans'
_diffrn_radiation_monochromator graphite
_diffrn_radiation_source 'fine-focus sealed tube'
_diffrn_radiation_type MoK\a
_diffrn_radiation_wavelength 0.71073
_diffrn_reflns_av_R_equivalents 0.1480
_diffrn_reflns_av_sigmaI/netI 0.3304
_diffrn_reflns_limit_h_max 9
_diffrn_reflns_limit_h_min -6
_diffrn_reflns_limit_k_max 25
_diffrn_reflns_limit_k_min -19
_diffrn_reflns_limit_l_max 25
_diffrn_reflns_limit_l_min -26
_diffrn_reflns_number 13916
_diffrn_reflns_theta_full 27.00
_diffrn_reflns_theta_max 27.00
_diffrn_reflns_theta_min 1.44
_exptl_absorpt_coefficient_mu 0.570
_exptl_absorpt_correction_T_max 0.9558
_exptl_absorpt_correction_T_min 0.9245
_exptl_absorpt_correction_type multi-scan
_exptl_absorpt_process_details sadabs
_exptl_crystal_colour yellow
_exptl_crystal_density_diffrn 1.428
_exptl_crystal_density_meas ?
_exptl_crystal_description prism
_exptl_crystal_F_000 1304
_exptl_crystal_size_max 0.05
_exptl_crystal_size_mid 0.04
_exptl_crystal_size_min 0.02
_refine_diff_density_max 0.476
_refine_diff_density_min -0.806
_refine_diff_density_rms 0.123
_refine_ls_extinction_method none
_refine_ls_goodness_of_fit_ref 1.055
_refine_ls_hydrogen_treatment constr
_refine_ls_matrix_type full
_refine_ls_number_parameters 376
_refine_ls_number_reflns 6294
_refine_ls_number_restraints 0
_refine_ls_restrained_S_all 1.055
_refine_ls_R_factor_all 0.3045
_refine_ls_R_factor_gt 0.1084
_refine_ls_shift/su_max 0.003
_refine_ls_shift/su_mean 0.000
_refine_ls_structure_factor_coef Fsqd
_refine_ls_weighting_details 'calc w=1/[\s^2^(Fo^2^)+(0.0705P)^2^+0.5041P] where P=(Fo^2^+2Fc^2^)/3'
_refine_ls_weighting_scheme calc
_refine_ls_wR_factor_gt 0.2008
_refine_ls_wR_factor_ref 0.2797
_reflns_number_gt 1813
_reflns_number_total 6294
_reflns_threshold_expression >2sigma(I)
_cod_data_source_file ja806916t_si_007.cif
_cod_data_source_block e934b
_cod_depositor_comments
;
The following automatic conversions were performed:

'_exptl_crystal_density_meas' value 'none' was changed to '?' - the
value is perceived as not measured.

Automatic conversion script
Id: cif_fix_values 3008 2015-01-20 13:52:24Z robertas 
;
_cod_original_cell_volume 2914.9(7)
_cod_database_code 4108837

loop_
_symmetry_equiv_pos_as_xyz
'x, y, z'
'-x+1/2, y+1/2, -z+1/2'
'-x, -y, -z'
'x-1/2, -y-1/2, z-1/2'

loop_
_atom_site_label
_atom_site_type_symbol
_atom_site_fract_x
_atom_site_fract_y
_atom_site_fract_z
_atom_site_U_iso_or_equiv
_atom_site_adp_type
_atom_site_occupancy
_atom_site_symmetry_multiplicity
_atom_site_calc_flag
_atom_site_refinement_flags
_atom_site_disorder_assembly
_atom_site_disorder_group
C1 C 0.7556(15) 0.1650(5) 0.2280(5) 0.026(3) Uani 1 1 d . . .
N1 N 0.7472(11) 0.1336(4) 0.2860(4) 0.026(2) Uani 1 1 d . . .
H1 H 0.6434 0.1362 0.3057 0.031 Uiso 1 1 calc R . .
C2 C 0.8989(14) 0.0952(5) 0.3184(5) 0.031(3) Uani 1 1 d . . .
H2A H 0.8488 0.0568 0.3429 0.037 Uiso 1 1 calc R . .
H2B H 0.9690 0.1249 0.3503 0.037 Uiso 1 1 calc R . .
C3 C 1.0287(16) 0.0680(5) 0.2682(5) 0.035(3) Uani 1 1 d . . .
H3 H 1.1463 0.0523 0.2917 0.042 Uiso 1 1 calc R . .
O1 O 0.9415(12) 0.0122(4) 0.2346(4) 0.045(2) Uani 1 1 d . . .
H1A H 0.8993 -0.0146 0.2619 0.068 Uiso 1 1 calc R . .
C4 C 1.0705(14) 0.1233(5) 0.2198(5) 0.036(3) Uani 1 1 d . . .
H4A H 1.1555 0.1568 0.2418 0.043 Uiso 1 1 calc R . .
H4B H 1.1334 0.1029 0.1830 0.043 Uiso 1 1 calc R . .
N2 N 0.9034(12) 0.1581(4) 0.1940(4) 0.031(2) Uani 1 1 d . . .
H2 H 0.9009 0.1752 0.1541 0.037 Uiso 1 1 calc R . .
C5 C 0.6012(15) 0.2081(5) 0.2028(5) 0.029(3) Uani 1 1 d . . .
C6 C 0.5328(14) 0.2061(5) 0.1389(4) 0.026(3) Uani 1 1 d . . .
H6 H 0.5855 0.1754 0.1095 0.031 Uiso 1 1 calc R . .
C7 C 0.3869(14) 0.2480(5) 0.1155(5) 0.030(2) Uani 1 1 d . . .
H7 H 0.3384 0.2454 0.0712 0.036 Uiso 1 1 calc R . .
C8 C 0.3166(15) 0.2928(5) 0.1588(4) 0.024(2) Uani 1 1 d . . .
C9 C 0.3858(14) 0.2973(5) 0.2257(5) 0.030(3) Uani 1 1 d . . .
H9 H 0.3351 0.3287 0.2549 0.036 Uiso 1 1 calc R . .
C10 C 0.5287(13) 0.2545(5) 0.2467(5) 0.026(2) Uani 1 1 d . . .
H10 H 0.5781 0.2565 0.2909 0.031 Uiso 1 1 calc R . .
C11 C 0.1633(15) 0.3388(5) 0.1361(5) 0.027(3) Uani 1 1 d . . .
N3 N 0.1781(13) 0.3736(4) 0.0828(4) 0.032(2) Uani 1 1 d . . .
H3A H 0.2782 0.3688 0.0613 0.038 Uiso 1 1 calc R . .
C12 C 0.0351(16) 0.4203(5) 0.0573(5) 0.041(3) Uani 1 1 d . . .
H12A H -0.0408 0.3977 0.0216 0.050 Uiso 1 1 calc R . .
H12B H 0.0937 0.4606 0.0385 0.050 Uiso 1 1 calc R . .
C13 C -0.0870(16) 0.4427(5) 0.1093(5) 0.034(3) Uani 1 1 d . . .
H13 H -0.1973 0.4668 0.0886 0.041 Uiso 1 1 calc R . .
O2 O 0.0088(11) 0.4869(3) 0.1565(3) 0.040(2) Uani 1 1 d . . .
H2C H 0.0281 0.5245 0.1389 0.060 Uiso 1 1 calc R . .
C14 C -0.1484(15) 0.3813(5) 0.1462(5) 0.034(3) Uani 1 1 d . . .
H14A H -0.2211 0.3957 0.1831 0.041 Uiso 1 1 calc R . .
H14B H -0.2273 0.3520 0.1166 0.041 Uiso 1 1 calc R . .
N4 N 0.0144(12) 0.3439(4) 0.1710(4) 0.034(2) Uani 1 1 d . . .
H4 H 0.0150 0.3243 0.2097 0.041 Uiso 1 1 calc R . .
C15 C 0.7063(15) 0.9851(5) 0.0843(5) 0.026(3) Uani 1 1 d . . .
N5 N 0.7156(11) 0.9348(4) 0.1269(4) 0.030(2) Uani 1 1 d . A .
H5 H 0.8080 0.9060 0.1260 0.036 Uiso 1 1 calc R . .
C16 C 0.5777(15) 0.9241(4) 0.1767(5) 0.026 Uani 1 1 d . . .
C17 C 0.404(4) 0.9593(15) 0.1590(15) 0.053(2) Uani 0.51(3) 1 d P A 1
C17A C 0.483(4) 0.9880(16) 0.1893(15) 0.053(2) Uani 0.49(3) 1 d P A 2
O3 O 0.3085(11) 0.9667(4) 0.2195(4) 0.053(2) Uani 1 1 d . . .
C18 C 0.4144(17) 1.0252(6) 0.1278(6) 0.054(4) Uani 1 1 d . . .
N6 N 0.5650(12) 1.0283(4) 0.0820(4) 0.040(3) Uani 1 1 d . A .
H6A H 0.5605 1.0603 0.0518 0.048 Uiso 1 1 calc R . .
C19 C 0.8538(14) 0.9927(5) 0.0388(5) 0.026 Uani 1 1 d . . .
C20 C 0.9183(15) 0.9362(5) 0.0063(5) 0.028(3) Uani 1 1 d . . .
H20 H 0.8611 0.8931 0.0099 0.034 Uiso 1 1 calc R . .
C21 C 0.9301(14) 1.0554(5) 0.0318(5) 0.027(3) Uani 1 1 d . . .
H21 H 0.8801 1.0935 0.0530 0.033 Uiso 1 1 calc R . .
Fe1 Fe 0.2786(2) 0.74500(7) 0.06610(7) 0.0273(4) Uani 1 1 d . . .
C22 C 0.1368(13) 0.7550(5) -0.0161(5) 0.026(2) Uani 1 1 d . . .
N7 N 0.0606(13) 0.7676(4) -0.0667(5) 0.038(2) Uani 1 1 d . . .
C23 C 0.4314(16) 0.6773(5) 0.0251(5) 0.027(3) Uani 1 1 d . . .
N8 N 0.5221(14) 0.6387(5) -0.0011(5) 0.046(3) Uani 1 1 d . . .
C24 C 0.1372(16) 0.6698(5) 0.0997(5) 0.030(3) Uani 1 1 d . . .
N9 N 0.0619(12) 0.6254(4) 0.1220(4) 0.030(2) Uani 1 1 d . . .
C25 C 0.4197(15) 0.7515(5) 0.1501(5) 0.029(3) Uani 1 1 d . . .
N10 N 0.5001(12) 0.7630(4) 0.2007(4) 0.035(2) Uani 1 1 d . . .
C26 C 0.1187(16) 0.8103(6) 0.1028(5) 0.034(3) Uani 1 1 d . . .
N11 N 0.0200(14) 0.8481(5) 0.1268(4) 0.040(3) Uani 1 1 d . . .
C27 C 0.4204(16) 0.8184(5) 0.0328(5) 0.028(3) Uani 1 1 d . . .
N12 N 0.4943(12) 0.8644(4) 0.0107(4) 0.031(2) Uani 1 1 d . . .

loop_
_atom_site_aniso_label
_atom_site_aniso_U_11
_atom_site_aniso_U_22
_atom_site_aniso_U_33
_atom_site_aniso_U_23
_atom_site_aniso_U_13
_atom_site_aniso_U_12
C1 0.027(7) 0.021(6) 0.029(6) 0.001(5) -0.004(5) -0.010(5)
N1 0.013(5) 0.028(5) 0.036(5) -0.001(4) -0.005(4) 0.001(4)
C2 0.013(6) 0.047(7) 0.032(7) 0.001(5) -0.001(5) 0.001(5)
C3 0.032(7) 0.032(7) 0.041(7) -0.001(5) 0.001(6) 0.012(6)
O1 0.041(6) 0.042(5) 0.053(5) -0.016(4) 0.001(5) -0.010(4)
C4 0.016(7) 0.049(7) 0.042(7) -0.013(6) 0.001(6) -0.005(6)
N2 0.023(6) 0.043(6) 0.026(5) -0.009(4) -0.008(4) 0.006(5)
C5 0.021(7) 0.024(6) 0.044(7) -0.011(5) 0.008(5) 0.007(5)
C6 0.032(7) 0.036(6) 0.009(5) -0.001(4) -0.004(5) -0.002(6)
C7 0.033(6) 0.036(6) 0.022(5) -0.006(5) 0.012(5) 0.011(6)
C8 0.031(7) 0.029(6) 0.011(5) 0.004(4) -0.002(5) -0.004(5)
C9 0.021(7) 0.028(6) 0.040(7) -0.012(5) 0.002(5) -0.001(5)
C10 0.026(6) 0.022(5) 0.029(6) 0.005(5) -0.002(5) -0.004(5)
C11 0.022(7) 0.031(6) 0.029(6) -0.008(5) 0.000(5) 0.003(5)
N3 0.044(7) 0.032(5) 0.020(5) 0.004(4) 0.008(5) 0.007(5)
C12 0.049(9) 0.034(7) 0.042(7) 0.008(6) 0.013(7) 0.007(6)
C13 0.036(8) 0.028(6) 0.036(7) 0.000(5) -0.006(6) 0.000(6)
O2 0.050(6) 0.029(4) 0.040(5) 0.000(4) -0.001(4) -0.001(4)
C14 0.025(7) 0.048(7) 0.027(7) -0.005(5) -0.008(5) 0.008(6)
N4 0.027(6) 0.043(6) 0.031(6) 0.006(4) -0.005(5) -0.004(5)
C15 0.025(7) 0.019(5) 0.036(7) -0.002(5) 0.007(5) 0.003(5)
N5 0.022(5) 0.023(5) 0.046(6) 0.006(4) 0.009(4) 0.005(4)
C16 0.027 0.013 0.039 0.000 0.007 0.005
C17 0.045(6) 0.067(5) 0.053(5) 0.017(4) 0.032(4) 0.022(4)
C17A 0.045(6) 0.067(5) 0.053(5) 0.017(4) 0.032(4) 0.022(4)
O3 0.045(6) 0.067(5) 0.053(5) 0.017(4) 0.032(4) 0.022(4)
C18 0.047(9) 0.052(8) 0.069(9) 0.024(7) 0.046(7) 0.016(7)
N6 0.029(6) 0.046(6) 0.047(6) 0.016(5) 0.014(5) 0.013(5)
C19 0.027 0.013 0.039 0.000 0.007 0.005
C20 0.036(7) 0.022(6) 0.025(6) 0.002(4) -0.006(5) -0.003(5)
C21 0.030(7) 0.030(6) 0.023(6) 0.005(4) -0.001(5) 0.006(5)
Fe1 0.0269(9) 0.0301(9) 0.0252(8) 0.0002(8) 0.0038(6) 0.0006(9)
C22 0.020(6) 0.029(6) 0.028(6) -0.006(5) 0.001(5) -0.007(6)
N7 0.041(7) 0.032(6) 0.040(6) -0.005(4) 0.005(5) 0.008(5)
C23 0.038(8) 0.035(6) 0.009(5) 0.001(5) 0.001(5) -0.011(6)
N8 0.048(8) 0.042(6) 0.052(7) 0.000(5) 0.029(6) 0.009(5)
C24 0.036(8) 0.034(7) 0.019(6) 0.001(5) -0.002(6) -0.002(6)
N9 0.029(6) 0.029(5) 0.033(5) 0.004(4) 0.002(5) -0.005(5)
C25 0.043(7) 0.015(5) 0.030(6) 0.003(5) 0.019(5) 0.004(6)
N10 0.043(7) 0.033(6) 0.028(5) -0.004(4) 0.003(5) -0.002(5)
C26 0.031(8) 0.042(7) 0.028(7) 0.012(5) -0.001(6) 0.003(6)
N11 0.042(7) 0.055(7) 0.024(5) 0.014(5) 0.005(5) 0.021(6)
C27 0.028(7) 0.018(5) 0.037(7) 0.005(5) -0.005(6) 0.009(5)
N12 0.032(6) 0.032(5) 0.029(5) -0.003(4) 0.004(5) -0.002(5)

loop_
_atom_type_symbol
_atom_type_description
_atom_type_scat_dispersion_real
_atom_type_scat_dispersion_imag
_atom_type_scat_source
C C 0.0033 0.0016 'International Tables Vol C Tables 4.2.6.8 and 6.1.1.4'
H H 0.0000 0.0000 'International Tables Vol C Tables 4.2.6.8 and 6.1.1.4'
N N 0.0061 0.0033 'International Tables Vol C Tables 4.2.6.8 and 6.1.1.4'
O O 0.0106 0.0060 'International Tables Vol C Tables 4.2.6.8 and 6.1.1.4'
Fe Fe 0.3463 0.8444 'International Tables Vol C Tables 4.2.6.8 and 6.1.1.4'

loop_
_geom_angle_atom_site_label_1
_geom_angle_atom_site_label_2
_geom_angle_atom_site_label_3
_geom_angle
_geom_angle_site_symmetry_1
_geom_angle_site_symmetry_3
N2 C1 N1 120.2(10) . .
N2 C1 C5 120.0(9) . .
N1 C1 C5 119.8(10) . .
C1 N1 C2 124.2(9) . .
C1 N1 H1 117.9 . .
C2 N1 H1 117.9 . .
N1 C2 C3 110.9(8) . .
N1 C2 H2A 109.5 . .
C3 C2 H2A 109.5 . .
N1 C2 H2B 109.5 . .
C3 C2 H2B 109.5 . .
H2A C2 H2B 108.0 . .
O1 C3 C4 110.0(9) . .
O1 C3 C2 108.6(9) . .
C4 C3 C2 110.1(8) . .
O1 C3 H3 109.4 . .
C4 C3 H3 109.4 . .
C2 C3 H3 109.4 . .
C3 O1 H1A 109.5 . .
N2 C4 C3 112.0(9) . .
N2 C4 H4A 109.2 . .
C3 C4 H4A 109.2 . .
N2 C4 H4B 109.2 . .
C3 C4 H4B 109.2 . .
H4A C4 H4B 107.9 . .
C1 N2 C4 122.7(9) . .
C1 N2 H2 118.6 . .
C4 N2 H2 118.6 . .
C6 C5 C10 120.0(10) . .
C6 C5 C1 122.5(9) . .
C10 C5 C1 117.4(10) . .
C5 C6 C7 121.8(10) . .
C5 C6 H6 119.1 . .
C7 C6 H6 119.1 . .
C8 C7 C6 117.6(9) . .
C8 C7 H7 121.2 . .
C6 C7 H7 121.2 . .
C7 C8 C9 122.4(10) . .
C7 C8 C11 119.7(9) . .
C9 C8 C11 118.0(9) . .
C10 C9 C8 117.9(10) . .
C10 C9 H9 121.0 . .
C8 C9 H9 121.0 . .
C9 C10 C5 120.2(9) . .
C9 C10 H10 119.9 . .
C5 C10 H10 119.9 . .
N3 C11 N4 121.5(10) . .
N3 C11 C8 118.8(10) . .
N4 C11 C8 119.7(10) . .
C11 N3 C12 122.4(9) . .
C11 N3 H3A 118.8 . .
C12 N3 H3A 118.8 . .
N3 C12 C13 111.9(9) . .
N3 C12 H12A 109.2 . .
C13 C12 H12A 109.2 . .
N3 C12 H12B 109.2 . .
C13 C12 H12B 109.2 . .
H12A C12 H12B 107.9 . .
O2 C13 C12 111.7(9) . .
O2 C13 C14 107.2(8) . .
C12 C13 C14 109.1(9) . .
O2 C13 H13 109.6 . .
C12 C13 H13 109.6 . .
C14 C13 H13 109.6 . .
C13 O2 H2C 109.5 . .
N4 C14 C13 108.6(9) . .
N4 C14 H14A 110.0 . .
C13 C14 H14A 110.0 . .
N4 C14 H14B 110.0 . .
C13 C14 H14B 110.0 . .
H14A C14 H14B 108.4 . .
C11 N4 C14 121.3(9) . .
C11 N4 H4 119.3 . .
C14 N4 H4 119.3 . .
N5 C15 N6 120.6(10) . .
N5 C15 C19 119.1(9) . .
N6 C15 C19 120.3(9) . .
C15 N5 C16 123.4(9) . .
C15 N5 H5 118.3 . .
C16 N5 H5 118.3 . .
C17 C16 C17A 39.6(14) . .
C17 C16 N5 111.8(12) . .
C17A C16 N5 110.1(12) . .
C16 C17 C18 118(2) . .
C16 C17 O3 107(2) . .
C18 C17 O3 108.8(19) . .
C16 C17A O3 105(2) . .
C16 C17A C18 114(2) . .
O3 C17A C18 104(2) . .
C17 O3 C17A 38.9(13) . .
C17 C18 N6 112.0(13) . .
C17 C18 C17A 39.1(14) . .
N6 C18 C17A 109.0(14) . .
C15 N6 C18 123.3(9) . .
C15 N6 H6A 118.3 . .
C18 N6 H6A 118.3 . .
C21 C19 C20 121.4(10) . .
C21 C19 C15 118.5(10) . .
C20 C19 C15 120.1(10) . .
C21 C20 C19 118.2(9) 3_775 .
C21 C20 H20 120.9 3_775 .
C19 C20 H20 120.9 . .
C19 C21 C20 120.4(10) . 3_775
C19 C21 H21 119.8 . .
C20 C21 H21 119.8 3_775 .
C26 Fe1 C27 89.3(4) . .
C26 Fe1 C22 88.2(4) . .
C27 Fe1 C22 83.3(4) . .
C26 Fe1 C25 84.8(4) . .
C27 Fe1 C25 90.0(4) . .
C22 Fe1 C25 170.3(4) . .
C26 Fe1 C24 91.3(5) . .
C27 Fe1 C24 179.3(5) . .
C22 Fe1 C24 97.0(4) . .
C25 Fe1 C24 89.9(4) . .
C26 Fe1 C23 177.0(5) . .
C27 Fe1 C23 91.6(4) . .
C22 Fe1 C23 89.0(4) . .
C25 Fe1 C23 98.1(4) . .
C24 Fe1 C23 87.8(4) . .
N7 C22 Fe1 172.6(9) . .
N8 C23 Fe1 177.5(10) . .
N9 C24 Fe1 176.3(10) . .
N10 C25 Fe1 172.5(9) . .
N11 C26 Fe1 177.4(10) . .
N12 C27 Fe1 175.2(10) . .

loop_
_geom_bond_atom_site_label_1
_geom_bond_atom_site_label_2
_geom_bond_distance
_geom_bond_site_symmetry_2
C1 N2 1.325(13) .
C1 N1 1.341(12) .
C1 C5 1.473(14) .
N1 C2 1.458(12) .
N1 H1 0.8800 .
C2 C3 1.535(13) .
C2 H2A 0.9900 .
C2 H2B 0.9900 .
C3 O1 1.423(12) .
C3 C4 1.515(14) .
C3 H3 1.0000 .
O1 H1A 0.8400 .
C4 N2 1.462(12) .
C4 H4A 0.9900 .
C4 H4B 0.9900 .
N2 H2 0.8800 .
C5 C6 1.365(13) .
C5 C10 1.407(13) .
C6 C7 1.401(13) .
C6 H6 0.9500 .
C7 C8 1.371(12) .
C7 H7 0.9500 .
C8 C9 1.427(13) .
C8 C11 1.486(14) .
C9 C10 1.382(13) .
C9 H9 0.9500 .
C10 H10 0.9500 .
C11 N3 1.296(12) .
C11 N4 1.338(13) .
N3 C12 1.457(12) .
N3 H3A 0.8800 .
C12 C13 1.497(14) .
C12 H12A 0.9900 .
C12 H12B 0.9900 .
C13 O2 1.441(11) .
C13 C14 1.508(14) .
C13 H13 1.0000 .
O2 H2C 0.8400 .
C14 N4 1.455(12) .
C14 H14A 0.9900 .
C14 H14B 0.9900 .
N4 H4 0.8800 .
C15 N5 1.317(12) .
C15 N6 1.332(12) .
C15 C19 1.472(13) .
N5 C16 1.490(12) .
N5 H5 0.8800 .
C16 C17 1.46(3) .
C16 C17A 1.46(3) .
C17 C18 1.45(3) .
C17 O3 1.47(2) .
C17A O3 1.51(3) .
C17A C18 1.51(3) .
C18 N6 1.489(13) .
N6 H6A 0.8800 .
C19 C21 1.364(13) .
C19 C20 1.393(13) .
C20 C21 1.401(13) 3_775
C20 H20 0.9500 .
C21 C20 1.401(14) 3_775
C21 H21 0.9500 .
Fe1 C26 1.918(12) .
Fe1 C27 1.925(11) .
Fe1 C22 1.920(10) .
Fe1 C25 1.943(11) .
Fe1 C24 1.952(11) .
Fe1 C23 1.958(11) .
C22 N7 1.167(11) .
C23 N8 1.160(13) .
C24 N9 1.142(12) .
C25 N10 1.176(12) .
C26 N11 1.166(13) .
C27 N12 1.160(12) .
